data_2207504
loop_
_publ_author_name
'Hema, R.'
'Parthasarathi, V.'
'Ravikumar, K.'
'Pandiarajan, K.'
'Muthukumaran, G.'

_publ_section_title
;
 <i>t</i>-3-Methyl-1-nitroso-<i>r</i>-2,<i>c</i>-6-diphenylpiperidin-4-one
 oxime monohydrate
;
_journal_coeditor_code CI6707
_journal_issue 12
_journal_name_full 'Acta Crystallographica Section E'
_journal_page_first o4348
_journal_page_last o4350
_journal_paper_doi 10.1107/S1600536805038444
_journal_volume 61
_journal_year 2005
_chemical_formula_iupac 'C18 H19 N3 O2 , H2 O'
_chemical_formula_moiety 'C18 H19 N3 O2 , H2 O'
_chemical_formula_sum 'C18 H21 N3 O3'
_chemical_formula_weight 327.38
_chemical_name_systematic
;
t-3-Methyl-1-nitroso-r-2,c-6-diphenylpiperidin-4-one oxime monohydrate
;
_space_group_IT_number 4
_symmetry_cell_setting monoclinic
_symmetry_space_group_name_Hall 'P 2yb'
_symmetry_space_group_name_H-M 'P 1 21 1'
_atom_sites_solution_hydrogens geom
_atom_sites_solution_primary direct
_atom_sites_solution_secondary difmap
_audit_creation_method SHELXL97
_cell_angle_alpha 90.00
_cell_angle_beta 100.483(3)
_cell_angle_gamma 90.00
_cell_formula_units_Z 2
_cell_length_a 7.9578(13)
_cell_length_b 7.0567(12)
_cell_length_c 15.642(3)
_cell_measurement_reflns_used 3835
_cell_measurement_temperature 273(2)
_cell_measurement_theta_max 25.0
_cell_measurement_theta_min 2.6
_cell_volume 863.7(3)
_computing_cell_refinement 'SAINT (Bruker, 2001)'
_computing_data_collection 'SMART (Bruker, 2001)'
_computing_data_reduction SAINT
_computing_molecular_graphics 'ORTEP-3 (Farrugia, 1997) and QMOL (Gans & Shalloway, 2001)'
_computing_publication_material 'WinGX (Farrugia, 1999)'
_computing_structure_refinement 'SHELXL97 (Sheldrick, 1997)'
_computing_structure_solution 'SHELXS97 (Sheldrick, 1997)'
_diffrn_ambient_temperature 273(2)
_diffrn_measured_fraction_theta_full 0.999
_diffrn_measured_fraction_theta_max 0.999
_diffrn_measurement_device 'Bruker SMART APEX CCD area-detector'
_diffrn_measurement_device_type 'Bruker SMART APEX CCD area detector'
_diffrn_measurement_method \w
_diffrn_radiation_monochromator graphite
_diffrn_radiation_source 'fine-focus sealed tube'
_diffrn_radiation_type MoK\a
_diffrn_radiation_wavelength 0.71073
_diffrn_reflns_av_R_equivalents 0.0363
_diffrn_reflns_av_sigmaI/netI 0.0264
_diffrn_reflns_limit_h_max 9
_diffrn_reflns_limit_h_min -9
_diffrn_reflns_limit_k_max 8
_diffrn_reflns_limit_k_min -8
_diffrn_reflns_limit_l_max 18
_diffrn_reflns_limit_l_min -18
_diffrn_reflns_number 8200
_diffrn_reflns_theta_full 25.00
_diffrn_reflns_theta_max 25.00
_diffrn_reflns_theta_min 2.60
_diffrn_standards_number 0
_exptl_absorpt_coefficient_mu 0.087
_exptl_absorpt_correction_type none
_exptl_crystal_colour colourless
_exptl_crystal_density_diffrn 1.259
_exptl_crystal_density_method 'not measured'
_exptl_crystal_description Block
_exptl_crystal_F_000 348
_exptl_crystal_size_max 0.24
_exptl_crystal_size_mid 0.24
_exptl_crystal_size_min 0.20
_refine_diff_density_max 0.261
_refine_diff_density_min -0.155
_refine_ls_extinction_method none
_refine_ls_goodness_of_fit_ref 1.084
_refine_ls_hydrogen_treatment mixed
_refine_ls_matrix_type full
_refine_ls_number_parameters 227
_refine_ls_number_reflns 1665
_refine_ls_number_restraints 1
_refine_ls_restrained_S_all 1.084
_refine_ls_R_factor_all 0.0526
_refine_ls_R_factor_gt 0.0499
_refine_ls_shift/su_max 0.001
_refine_ls_shift/su_mean 0.000
_refine_ls_structure_factor_coef Fsqd
_refine_ls_weighting_details 'calc w = 1/[\s^2^(Fo^2^)+(0.1019P)^2^+0.0428P] where P=(Fo^2^+2Fc^2^)/3'
_refine_ls_weighting_scheme calc
_refine_ls_wR_factor_gt 0.1337
_refine_ls_wR_factor_ref 0.1364
_reflns_number_gt 1544
_reflns_number_total 1665
_reflns_threshold_expression I>2\s(I)
_cod_data_source_file ci6707.cif
_cod_data_source_block I
_cod_depositor_comments
;
The following automatic conversions were performed:
'_symmetry_cell_setting' value 'Monoclinic' changed to 'monoclinic'
according to '/home/saulius/struct/CIF-dictionaries/cif_core.dic'
dictionary named 'cif_core.dic' version 2.4.1 from 2010-06-29.

Automatic conversion script
Id: cif_fix_enum 1527 2010-12-29 10:47:43Z saulius 

The following automatic conversions were performed:

'_symmetry_cell_setting' value 'Monoclinic' changed to 'monoclinic'
according to /home/saulius/struct/CIF-dictionaries/cif_core.dic
dictionary named 'cif_core.dic' version 2.4.1 from 2010-06-29.

Automatic conversion script
Id: cif_fix_values 1715 2011-07-08 13:25:40Z adriana 
;
_cod_original_sg_symbol_H-M 'P 21'
_cod_database_code 2207504
_cod_database_fobs_code 2207504

loop_
_symmetry_equiv_pos_as_xyz
'x, y, z'
'-x, y+1/2, -z'

loop_
_atom_site_label
_atom_site_fract_x
_atom_site_fract_y
_atom_site_fract_z
_atom_site_U_iso_or_equiv
_atom_site_adp_type
_atom_site_calc_flag
_atom_site_refinement_flags
_atom_site_occupancy
_atom_site_type_symbol
O22 0.9311(3) 0.2590(5) 0.15111(19) 0.0774(8) Uani d . 1 O
O24 0.2842(3) 0.8051(3) 0.12109(16) 0.0589(6) Uani d . 1 O
H24 0.2169 0.8667 0.0859 0.088 Uiso calc R 1 H
N1 0.6840(3) 0.2866(4) 0.18680(15) 0.0451(6) Uani d . 1 N
N21 0.7978(3) 0.1772(5) 0.16049(19) 0.0615(7) Uani d . 1 N
N23 0.2642(3) 0.6139(4) 0.10156(16) 0.0483(6) Uani d . 1 N
C6 0.7090(3) 0.4937(4) 0.19281(18) 0.0443(7) Uani d . 1 C
H6 0.7400 0.5369 0.1382 0.053 Uiso calc R 1 H
C5 0.5412(4) 0.5908(4) 0.2020(2) 0.0509(7) Uani d . 1 C
H5A 0.5225 0.5744 0.2611 0.061 Uiso calc R 1 H
H5B 0.5513 0.7256 0.1919 0.061 Uiso calc R 1 H
C4 0.3887(3) 0.5149(4) 0.14017(17) 0.0418(6) Uani d . 1 C
C3 0.3815(4) 0.3047(4) 0.12035(18) 0.0448(7) Uani d . 1 C
H3 0.2681 0.2581 0.1261 0.054 Uiso calc R 1 H
C2 0.5152(4) 0.1968(4) 0.18555(19) 0.0444(6) Uani d . 1 C
H2 0.5225 0.0697 0.1612 0.053 Uiso calc R 1 H
C7 0.4070(5) 0.2660(5) 0.0274(2) 0.0592(8) Uani d . 1 C
H7A 0.3239 0.3358 -0.0126 0.089 Uiso calc R 1 H
H7B 0.3934 0.1329 0.0153 0.089 Uiso calc R 1 H
H7C 0.5198 0.3048 0.0212 0.089 Uiso calc R 1 H
C14 0.4809(4) 0.1687(4) 0.27671(19) 0.0481(7) Uani d . 1 C
C19 0.5957(5) 0.0583(5) 0.3331(2) 0.0650(9) Uani d . 1 C
H19 0.6914 0.0091 0.3146 0.078 Uiso calc R 1 H
C18 0.5704(7) 0.0211(7) 0.4153(3) 0.0814(13) Uani d . 1 C
H18 0.6489 -0.0533 0.4520 0.098 Uiso calc R 1 H
C17 0.4304(7) 0.0920(8) 0.4443(3) 0.0869(14) Uani d . 1 C
H17 0.4140 0.0675 0.5007 0.104 Uiso calc R 1 H
C16 0.3159(6) 0.1991(7) 0.3893(3) 0.0788(12) Uani d . 1 C
H16 0.2207 0.2473 0.4087 0.095 Uiso calc R 1 H
C15 0.3378(5) 0.2375(5) 0.3055(2) 0.0593(8) Uani d . 1 C
H15 0.2572 0.3091 0.2686 0.071 Uiso calc R 1 H
C8 0.8504(3) 0.5547(4) 0.26659(19) 0.0458(7) Uani d . 1 C
C9 0.9748(4) 0.6789(6) 0.2478(2) 0.0607(8) Uani d . 1 C
H9 0.9740 0.7161 0.1907 0.073 Uiso calc R 1 H
C10 1.0992(5) 0.7470(6) 0.3140(3) 0.0763(12) Uani d . 1 C
H10 1.1841 0.8267 0.3009 0.092 Uiso calc R 1 H
C11 1.0984(5) 0.6979(7) 0.3982(3) 0.0758(11) Uani d . 1 C
H11 1.1802 0.7479 0.4425 0.091 Uiso calc R 1 H
C12 0.9767(5) 0.5744(7) 0.4178(2) 0.0753(11) Uani d . 1 C
H12 0.9782 0.5378 0.4750 0.090 Uiso calc R 1 H
C13 0.8519(4) 0.5047(6) 0.3515(2) 0.0615(9) Uani d . 1 C
H13 0.7684 0.4234 0.3648 0.074 Uiso calc R 1 H
O1W 1.0323(4) 0.0041(5) 0.0310(3) 0.0838(9) Uani d . 1 O
H1W 0.971(7) 0.022(8) -0.020(4) 0.087(14) Uiso d . 1 H
H2W 0.990(10) 0.074(14) 0.061(5) 0.14(3) Uiso d . 1 H

loop_
_atom_site_aniso_label
_atom_site_aniso_U_11
_atom_site_aniso_U_22
_atom_site_aniso_U_33
_atom_site_aniso_U_12
_atom_site_aniso_U_13
_atom_site_aniso_U_23
O22 0.0433(12) 0.088(2) 0.1031(18) 0.0014(13) 0.0200(11) -0.0235(16)
O24 0.0449(12) 0.0432(12) 0.0843(15) 0.0035(9) 0.0008(10) -0.0009(11)
N1 0.0366(12) 0.0400(13) 0.0567(13) 0.0044(10) 0.0034(9) -0.0015(11)
N21 0.0461(15) 0.0614(17) 0.0770(17) 0.0097(13) 0.0112(12) -0.0101(14)
N23 0.0403(13) 0.0444(13) 0.0602(14) 0.0010(11) 0.0090(10) -0.0010(12)
C6 0.0359(14) 0.0454(16) 0.0504(14) -0.0017(12) 0.0043(11) 0.0019(12)
C5 0.0433(15) 0.0335(14) 0.0725(18) 0.0023(12) 0.0018(13) -0.0027(13)
C4 0.0340(13) 0.0432(15) 0.0470(13) 0.0008(11) 0.0041(10) 0.0026(12)
C3 0.0375(14) 0.0426(15) 0.0519(15) -0.0048(12) 0.0013(11) -0.0003(13)
C2 0.0421(14) 0.0325(13) 0.0570(15) -0.0036(12) 0.0045(11) -0.0039(12)
C7 0.0655(19) 0.0495(18) 0.0593(17) 0.0020(15) 0.0022(14) -0.0058(15)
C14 0.0523(16) 0.0343(14) 0.0538(15) -0.0087(12) -0.0011(12) -0.0010(12)
C19 0.067(2) 0.052(2) 0.071(2) -0.0038(17) -0.0016(16) 0.0114(17)
C18 0.102(3) 0.070(2) 0.064(2) -0.016(2) -0.008(2) 0.016(2)
C17 0.127(4) 0.079(3) 0.0541(19) -0.034(3) 0.015(2) 0.002(2)
C16 0.097(3) 0.077(3) 0.070(2) -0.015(2) 0.032(2) -0.015(2)
C15 0.0636(19) 0.0517(19) 0.0638(18) -0.0028(16) 0.0147(15) -0.0050(15)
C8 0.0334(13) 0.0438(16) 0.0588(16) -0.0004(12) 0.0044(11) -0.0018(13)
C9 0.0513(17) 0.061(2) 0.0693(19) -0.0147(16) 0.0097(14) -0.0013(17)
C10 0.053(2) 0.074(3) 0.099(3) -0.028(2) 0.0081(18) -0.012(2)
C11 0.0537(19) 0.078(3) 0.085(3) -0.013(2) -0.0137(17) -0.021(2)
C12 0.073(2) 0.087(3) 0.0606(19) -0.009(2) -0.0028(16) 0.000(2)
C13 0.0532(18) 0.063(2) 0.0647(19) -0.0127(16) 0.0022(14) -0.0001(17)
O1W 0.0624(17) 0.081(2) 0.096(2) 0.0290(15) -0.0195(14) -0.0191(17)

loop_
_atom_type_symbol
_atom_type_description
_atom_type_scat_dispersion_real
_atom_type_scat_dispersion_imag
_atom_type_scat_source
C C 0.0033 0.0000 'International Tables Vol C Tables 4.2.6.8 and 6.1.1.4'
H H 0.0000 0.0000 'International Tables Vol C Tables 4.2.6.8 and 6.1.1.4'
N N 0.0061 0.0000 'International Tables Vol C Tables 4.2.6.8 and 6.1.1.4'
O O 0.0106 0.0000 'International Tables Vol C Tables 4.2.6.8 and 6.1.1.4'

loop_
_geom_angle_atom_site_label_1
_geom_angle_atom_site_label_2
_geom_angle_atom_site_label_3
_geom_angle
N23 O24 H24 109.5
N21 N1 C6 120.7(3)
N21 N1 C2 114.8(2)
C6 N1 C2 122.4(2)
O22 N21 N1 114.7(3)
C4 N23 O24 112.5(2)
N1 C6 C8 113.7(2)
N1 C6 C5 109.8(2)
C8 C6 C5 109.8(2)
N1 C6 H6 107.8
C8 C6 H6 107.8
C5 C6 H6 107.8
C4 C5 C6 113.3(3)
C4 C5 H5A 108.9
C6 C5 H5A 108.9
C4 C5 H5B 108.9
C6 C5 H5B 108.9
H5A C5 H5B 107.7
N23 C4 C5 125.2(3)
N23 C4 C3 116.4(3)
C5 C4 C3 118.4(2)
C4 C3 C7 111.3(3)
C4 C3 C2 110.7(2)
C7 C3 C2 110.3(3)
C4 C3 H3 108.1
C7 C3 H3 108.1
C2 C3 H3 108.1
N1 C2 C14 111.2(2)
N1 C2 C3 108.3(2)
C14 C2 C3 118.0(2)
N1 C2 H2 106.2
C14 C2 H2 106.2
C3 C2 H2 106.2
C3 C7 H7A 109.5
C3 C7 H7B 109.5
H7A C7 H7B 109.5
C3 C7 H7C 109.5
H7A C7 H7C 109.5
H7B C7 H7C 109.5
C15 C14 C19 118.4(3)
C15 C14 C2 124.0(3)
C19 C14 C2 117.5(3)
C18 C19 C14 121.0(4)
C18 C19 H19 119.5
C14 C19 H19 119.5
C19 C18 C17 120.7(4)
C19 C18 H18 119.7
C17 C18 H18 119.7
C16 C17 C18 118.9(4)
C16 C17 H17 120.6
C18 C17 H17 120.6
C17 C16 C15 121.5(4)
C17 C16 H16 119.2
C15 C16 H16 119.2
C16 C15 C14 119.5(4)
C16 C15 H15 120.3
C14 C15 H15 120.3
C13 C8 C9 119.0(3)
C13 C8 C6 122.4(3)
C9 C8 C6 118.3(3)
C10 C9 C8 120.0(3)
C10 C9 H9 120.0
C8 C9 H9 120.0
C11 C10 C9 120.4(3)
C11 C10 H10 119.8
C9 C10 H10 119.8
C10 C11 C12 120.2(3)
C10 C11 H11 119.9
C12 C11 H11 119.9
C11 C12 C13 119.6(4)
C11 C12 H12 120.2
C13 C12 H12 120.2
C8 C13 C12 120.7(3)
C8 C13 H13 119.6
C12 C13 H13 119.6
H1W O1W H2W 103(7)

loop_
_geom_bond_atom_site_label_1
_geom_bond_atom_site_label_2
_geom_bond_distance
O22 N21 1.240(4)
O24 N23 1.386(4)
O24 H24 0.82
N1 N21 1.312(4)
N1 C6 1.475(4)
N1 C2 1.482(4)
N23 C4 1.271(4)
C6 C8 1.520(4)
C6 C5 1.531(4)
C6 H6 0.98
C5 C4 1.507(4)
C5 H5A 0.97
C5 H5B 0.97
C4 C3 1.514(4)
C3 C7 1.529(4)
C3 C2 1.535(4)
C3 H3 0.98
C2 C14 1.513(4)
C2 H2 0.98
C7 H7A 0.96
C7 H7B 0.96
C7 H7C 0.96
C14 C15 1.386(5)
C14 C19 1.388(5)
C19 C18 1.362(6)
C19 H19 0.93
C18 C17 1.373(8)
C18 H18 0.93
C17 C16 1.362(7)
C17 H17 0.93
C16 C15 1.382(5)
C16 H16 0.93
C15 H15 0.93
C8 C13 1.372(5)
C8 C9 1.393(5)
C9 C10 1.382(5)
C9 H9 0.93
C10 C11 1.363(6)
C10 H10 0.93
C11 C12 1.378(6)
C11 H11 0.93
C12 C13 1.389(5)
C12 H12 0.93
C13 H13 0.93
O1W H1W 0.87(6)
O1W H2W 0.80(8)

loop_
_geom_hbond_atom_site_label_D
_geom_hbond_atom_site_label_H
_geom_hbond_atom_site_label_A
_geom_hbond_site_symmetry_A
_geom_hbond_distance_DH
_geom_hbond_distance_HA
_geom_hbond_distance_DA
_geom_hbond_angle_DHA
O24 H24 O1W 1_465 0.82 1.84 2.636(4) 164
O1W H1W N23 2_645 0.87(6) 2.16(6) 2.947(4) 150(5)
O1W H2W O22 . 0.80(8) 2.03(9) 2.822(5) 169(8)
O1W H2W N21 . 0.80(8) 2.48(8) 3.233(5) 158(8)

loop_
_geom_torsion_atom_site_label_1
_geom_torsion_atom_site_label_2
_geom_torsion_atom_site_label_3
_geom_torsion_atom_site_label_4
_geom_torsion
C6 N1 N21 O22 7.5(4)
C2 N1 N21 O22 171.3(3)
N21 N1 C6 C8 -70.9(4)
C2 N1 C6 C8 126.5(3)
N21 N1 C6 C5 165.6(3)
C2 N1 C6 C5 3.0(4)
N1 C6 C5 C4 -45.0(3)
C8 C6 C5 C4 -170.8(3)
O24 N23 C4 C5 1.1(4)
O24 N23 C4 C3 -177.9(2)
C6 C5 C4 N23 -141.9(3)
C6 C5 C4 C3 37.1(4)
N23 C4 C3 C7 69.8(3)
C5 C4 C3 C7 -109.3(3)
N23 C4 C3 C2 -167.1(2)
C5 C4 C3 C2 13.8(4)
N21 N1 C2 C14 112.2(3)
C6 N1 C2 C14 -84.3(3)
N21 N1 C2 C3 -116.7(3)
C6 N1 C2 C3 46.9(3)
C4 C3 C2 N1 -53.1(3)
C7 C3 C2 N1 70.5(3)
C4 C3 C2 C14 74.3(3)
C7 C3 C2 C14 -162.1(3)
N1 C2 C14 C15 124.6(3)
C3 C2 C14 C15 -1.3(4)
N1 C2 C14 C19 -59.0(3)
C3 C2 C14 C19 175.1(3)
C15 C14 C19 C18 -1.1(5)
C2 C14 C19 C18 -177.7(3)
C14 C19 C18 C17 0.0(6)
C19 C18 C17 C16 0.7(7)
C18 C17 C16 C15 -0.1(7)
C17 C16 C15 C14 -1.1(6)
C19 C14 C15 C16 1.7(5)
C2 C14 C15 C16 178.0(3)
N1 C6 C8 C13 -56.1(4)
C5 C6 C8 C13 67.5(4)
N1 C6 C8 C9 129.4(3)
C5 C6 C8 C9 -107.0(3)
C13 C8 C9 C10 1.3(5)
C6 C8 C9 C10 176.0(4)
C8 C9 C10 C11 -2.0(7)
C9 C10 C11 C12 2.3(7)
C10 C11 C12 C13 -1.9(7)
C9 C8 C13 C12 -0.9(5)
C6 C8 C13 C12 -175.4(3)
C11 C12 C13 C8 1.3(6)

loop_
_cod_related_entry_id
_cod_related_entry_database
_cod_related_entry_code
1 ChemSpider 30654894
